data_1564265
loop_
_publ_author_name
'Zhou, Ting'
'Liu, Shuang'
'Wang, Song'
'Mi, Shengyong'
'Gao, Pan'
'Guo, Xianmin'
'Su, Qijin'
'Guo, Huadong'

_publ_section_title
;
 Dual-Function Lanthanide--Organic Frameworks Based on a Zwitterionic
 Ligand as a Ratiometric Thermometer and a Selective Sensor for
 Nitroaromatic Explosives
;
_journal_name_full 'Industrial &amp; Engineering Chemistry Research'
_journal_paper_doi 10.1021/acs.iecr.1c01963
_journal_year 2021
_chemical_formula_moiety 'C60 H46 Eu2 N4 O17'
_chemical_formula_sum 'C60 H46 Eu2 N4 O17'
_chemical_formula_weight 1398.93
_space_group_crystal_system triclinic
_space_group_IT_number 2
_space_group_name_Hall '-P 1'
_space_group_name_H-M_alt 'P -1'
_atom_sites_solution_hydrogens geom
_audit_creation_method SHELXL-2018/3
_cell_angle_alpha 109.118(5)
_cell_angle_beta 91.669(5)
_cell_angle_gamma 98.481(5)
_cell_formula_units_Z 2
_cell_length_a 11.715(5)
_cell_length_b 15.058(5)
_cell_length_c 18.880(5)
_cell_measurement_reflns_used 19737
_cell_measurement_temperature 293(2)
_cell_measurement_theta_max 26.183
_cell_measurement_theta_min 1.145
_cell_volume 3101.7(19)
_computing_structure_refinement 'SHELXL-2018/3 (Sheldrick, 2018)'
_diffrn_ambient_temperature 293(2)
_diffrn_measured_fraction_theta_full 1.000
_diffrn_measured_fraction_theta_max 0.997
_diffrn_measurement_device_type 'CCD area detector'
_diffrn_radiation_type MoK\a
_diffrn_radiation_wavelength 0.71069
_diffrn_reflns_av_R_equivalents 0.0471
_diffrn_reflns_av_unetI/netI 0.1199
_diffrn_reflns_Laue_measured_fraction_full 1.000
_diffrn_reflns_Laue_measured_fraction_max 0.997
_diffrn_reflns_limit_h_max 10
_diffrn_reflns_limit_h_min -14
_diffrn_reflns_limit_k_max 18
_diffrn_reflns_limit_k_min -18
_diffrn_reflns_limit_l_max 23
_diffrn_reflns_limit_l_min -22
_diffrn_reflns_number 19737
_diffrn_reflns_point_group_measured_fraction_full 1.000
_diffrn_reflns_point_group_measured_fraction_max 0.997
_diffrn_reflns_theta_full 25.240
_diffrn_reflns_theta_max 26.183
_diffrn_reflns_theta_min 1.145
_exptl_absorpt_coefficient_mu 2.073
_exptl_absorpt_correction_T_max 0.720
_exptl_absorpt_correction_T_min 0.669
_exptl_absorpt_correction_type empirical
_exptl_absorpt_process_details SADABS
_exptl_crystal_colour colorless
_exptl_crystal_density_diffrn 1.498
_exptl_crystal_description block
_exptl_crystal_F_000 1392
_exptl_crystal_size_max 0.20
_exptl_crystal_size_mid 0.18
_exptl_crystal_size_min 0.16
_refine_diff_density_max 1.012
_refine_diff_density_min -1.042
_refine_diff_density_rms 0.159
_refine_ls_extinction_coef 0.00122(15)
_refine_ls_extinction_expression Fc^*^=kFc[1+0.001xFc^2^\l^3^/sin(2\q)]^-1/4^
_refine_ls_extinction_method 'SHELXL-2018/3 (Sheldrick 2018)'
_refine_ls_goodness_of_fit_ref 0.949
_refine_ls_hydrogen_treatment constr
_refine_ls_matrix_type full
_refine_ls_number_parameters 749
_refine_ls_number_reflns 12408
_refine_ls_number_restraints 0
_refine_ls_restrained_S_all 0.949
_refine_ls_R_factor_all 0.1099
_refine_ls_R_factor_gt 0.0545
_refine_ls_shift/su_max 0.001
_refine_ls_shift/su_mean 0.000
_refine_ls_structure_factor_coef Fsqd
_refine_ls_weighting_details 'w=1/[\s^2^(Fo^2^)+(0.0709P)^2^+0.1752P] where P=(Fo^2^+2Fc^2^)/3'
_refine_ls_weighting_scheme calc
_refine_ls_wR_factor_gt 0.1394
_refine_ls_wR_factor_ref 0.1542
_reflns_Friedel_coverage 0.000
_reflns_number_gt 6865
_reflns_number_total 12408
_reflns_threshold_expression 'I > 2\s(I)'
_cod_data_source_file ie1c01963_si_001.cif
_cod_data_source_block shelx
_cod_database_code 1564265
_shelx_shelxl_version_number 2018/3
_shelx_space_group_comment
;
The symmetry employed for this shelxl refinement is uniquely defined
by the following loop, which should always be used as a source of
symmetry information in preference to the above space-group names.
They are only intended as comments.
;

loop_
_space_group_symop_operation_xyz
'x, y, z'
'-x, -y, -z'

loop_
_atom_site_label
_atom_site_type_symbol
_atom_site_fract_x
_atom_site_fract_y
_atom_site_fract_z
_atom_site_U_iso_or_equiv
_atom_site_adp_type
_atom_site_occupancy
_atom_site_site_symmetry_order
_atom_site_calc_flag
_atom_site_refinement_flags_posn
_atom_site_refinement_flags_adp
_atom_site_refinement_flags_occupancy
_atom_site_disorder_assembly
_atom_site_disorder_group
C1 C 0.6249(8) 0.1348(8) 0.9204(5) 0.047(2) Uani 1 1 d . . . . .
C2 C 0.7352(8) 0.1513(7) 0.9688(5) 0.044(2) Uani 1 1 d . . . . .
C3 C 0.8133(8) 0.2367(7) 0.9855(5) 0.055(3) Uani 1 1 d . . . . .
H3 H 0.795862 0.285124 0.968766 0.067 Uiso 1 1 calc R U . . .
C4 C 0.9165(9) 0.2480(8) 1.0270(6) 0.062(3) Uani 1 1 d . . . . .
H4 H 0.970481 0.303051 1.035445 0.074 Uiso 1 1 calc R U . . .
C5 C 0.9420(9) 0.1786(8) 1.0569(5) 0.050(3) Uani 1 1 d . . . . .
C6 C 0.8625(9) 0.0954(7) 1.0425(5) 0.052(3) Uani 1 1 d . . . . .
H6 H 0.877982 0.049087 1.062342 0.062 Uiso 1 1 calc R U . . .
C7 C 0.7611(8) 0.0814(7) 0.9989(5) 0.052(3) Uani 1 1 d . . . . .
H7 H 0.708840 0.025070 0.989013 0.062 Uiso 1 1 calc R U . . .
C8 C 1.0525(9) 0.1901(8) 1.1014(6) 0.069(3) Uani 1 1 d . . . . .
H8A H 1.114700 0.184452 1.068195 0.083 Uiso 1 1 calc R U . . .
H8B H 1.048823 0.138930 1.122238 0.083 Uiso 1 1 calc R U . . .
C9 C 1.0521(11) 0.2926(8) 1.2336(7) 0.070(3) Uani 1 1 d . . . . .
H9 H 1.014466 0.239994 1.243926 0.085 Uiso 1 1 calc R U . . .
C10 C 1.0779(10) 0.3781(8) 1.2890(6) 0.065(3) Uani 1 1 d . . . . .
H10 H 1.055648 0.383057 1.336823 0.078 Uiso 1 1 calc R U . . .
C11 C 1.1357(9) 0.4584(7) 1.2775(6) 0.051(3) Uani 1 1 d . . . . .
C12 C 1.1629(10) 0.4470(8) 1.2056(7) 0.069(3) Uani 1 1 d . . . . .
H12 H 1.198203 0.499385 1.193963 0.083 Uiso 1 1 calc R U . . .
C13 C 1.1392(9) 0.3600(8) 1.1505(6) 0.061(3) Uani 1 1 d . . . . .
H13 H 1.163581 0.352831 1.102797 0.074 Uiso 1 1 calc R U . . .
C14 C 1.1646(9) 0.5517(7) 1.3384(6) 0.051(3) Uani 1 1 d . . . . .
C15 C 1.1017(9) 0.5728(7) 1.4016(6) 0.060(3) Uani 1 1 d . . . . .
H15 H 1.042141 0.527381 1.406233 0.072 Uiso 1 1 calc R U . . .
C16 C 1.1272(9) 0.6604(8) 1.4572(6) 0.061(3) Uani 1 1 d . . . . .
H16 H 1.085179 0.673715 1.499416 0.073 Uiso 1 1 calc R U . . .
C17 C 1.2169(8) 0.7301(7) 1.4504(5) 0.043(2) Uani 1 1 d . . . . .
C18 C 1.2809(10) 0.7063(7) 1.3897(5) 0.059(3) Uani 1 1 d . . . . .
H18 H 1.344230 0.749737 1.386703 0.071 Uiso 1 1 calc R U . . .
C19 C 1.2544(9) 0.6197(8) 1.3327(6) 0.058(3) Uani 1 1 d . . . . .
H19 H 1.296481 0.606851 1.290519 0.070 Uiso 1 1 calc R U . . .
C20 C 1.2494(9) 0.8260(7) 1.5097(5) 0.048(2) Uani 1 1 d . . . . .
C21 C 0.3754(8) 0.2381(7) 0.7380(6) 0.044(2) Uani 1 1 d . . . . .
C22 C 0.4221(9) 0.3346(7) 0.7367(5) 0.044(2) Uani 1 1 d . . . . .
C23 C 0.4656(10) 0.4073(7) 0.8026(6) 0.065(3) Uani 1 1 d . . . . .
H23 H 0.467232 0.395331 0.847885 0.078 Uiso 1 1 calc R U . . .
C24 C 0.5068(10) 0.4977(7) 0.8016(5) 0.061(3) Uani 1 1 d . . . . .
H24 H 0.533668 0.546249 0.846560 0.073 Uiso 1 1 calc R U . . .
C25 C 0.5087(9) 0.5174(7) 0.7349(5) 0.048(2) Uani 1 1 d . . . . .
C26 C 0.4652(9) 0.4444(7) 0.6706(6) 0.056(3) Uani 1 1 d . . . . .
H26 H 0.464497 0.456100 0.625192 0.067 Uiso 1 1 calc R U . . .
C27 C 0.4227(9) 0.3553(7) 0.6704(5) 0.053(3) Uani 1 1 d . . . . .
H27 H 0.393854 0.307662 0.625354 0.064 Uiso 1 1 calc R U . . .
C28 C 0.5545(9) 0.6116(7) 0.7311(5) 0.047(2) Uani 1 1 d . . . . .
C29 C 0.5536(9) 0.6934(8) 0.7899(6) 0.058(3) Uani 1 1 d . . . . .
H29 H 0.526878 0.688915 0.834693 0.070 Uiso 1 1 calc R U . . .
C30 C 0.5910(9) 0.7825(7) 0.7854(6) 0.053(3) Uani 1 1 d . . . . .
H30 H 0.588290 0.837100 0.826149 0.064 Uiso 1 1 calc R U . . .
C31 C 0.6369(9) 0.7107(8) 0.6650(6) 0.058(3) Uani 1 1 d . . . . .
H31 H 0.664472 0.715790 0.620546 0.069 Uiso 1 1 calc R U . . .
C32 C 0.6036(9) 0.6227(7) 0.6701(5) 0.058(3) Uani 1 1 d . . . . .
H32 H 0.614954 0.569099 0.630737 0.070 Uiso 1 1 calc R U . . .
C33 C 0.6688(7) 0.8857(7) 0.7170(6) 0.046(2) Uani 1 1 d . . . . .
H33A H 0.647826 0.885081 0.666722 0.055 Uiso 1 1 calc R U . . .
H33B H 0.628477 0.930842 0.752015 0.055 Uiso 1 1 calc R U . . .
C34 C 0.7953(8) 0.9175(7) 0.7346(5) 0.041(2) Uani 1 1 d . . . . .
C35 C 0.8394(8) 0.9782(7) 0.8042(6) 0.050(3) Uani 1 1 d . . . . .
H35 H 0.788687 0.995971 0.841387 0.060 Uiso 1 1 calc R U . . .
C36 C 0.9560(8) 1.0144(6) 0.8220(5) 0.041(2) Uani 1 1 d . . . . .
H36 H 0.981481 1.057464 0.869644 0.049 Uiso 1 1 calc R U . . .
C37 C 1.0351(7) 0.9868(6) 0.7693(5) 0.039(2) Uani 1 1 d . . . . .
C38 C 0.9926(9) 0.9206(7) 0.6979(5) 0.048(3) Uani 1 1 d . . . . .
H38 H 1.043512 0.899711 0.661543 0.057 Uiso 1 1 calc R U . . .
C39 C 0.8748(8) 0.8868(7) 0.6822(5) 0.046(2) Uani 1 1 d . . . . .
H39 H 0.848112 0.842308 0.635241 0.055 Uiso 1 1 calc R U . . .
C40 C 1.1599(8) 1.0279(7) 0.7876(6) 0.045(2) Uani 1 1 d . . . . .
C41 C 0.5672(8) 0.0682(6) 0.6826(5) 0.037(2) Uani 1 1 d . . . . .
C42 C 0.6913(8) 0.1146(7) 0.7004(5) 0.039(2) Uani 1 1 d . . . . .
C43 C 0.7727(8) 0.0806(7) 0.6517(5) 0.048(2) Uani 1 1 d . . . . .
H43 H 0.747974 0.031692 0.606509 0.057 Uiso 1 1 calc R U . . .
C44 C 0.8889(9) 0.1164(8) 0.6673(6) 0.059(3) Uani 1 1 d . . . . .
H44 H 0.941809 0.093262 0.632970 0.071 Uiso 1 1 calc R U . . .
C45 C 0.9254(8) 0.1874(7) 0.7353(6) 0.051(3) Uani 1 1 d . . . . .
C46 C 0.8440(10) 0.2254(8) 0.7835(6) 0.063(3) Uani 1 1 d . . . . .
H46 H 0.868019 0.276061 0.827768 0.076 Uiso 1 1 calc R U . . .
C47 C 0.7293(9) 0.1888(8) 0.7662(6) 0.056(3) Uani 1 1 d . . . . .
H47 H 0.675756 0.214333 0.799141 0.067 Uiso 1 1 calc R U . . .
C48 C 1.0553(9) 0.2187(7) 0.7557(7) 0.062(3) Uani 1 1 d . . . . .
H48A H 1.073528 0.218473 0.806058 0.075 Uiso 1 1 calc R U . . .
H48B H 1.096123 0.173458 0.721255 0.075 Uiso 1 1 calc R U . . .
C49 C 1.1205(14) 0.3922(10) 0.8154(7) 0.109(6) Uani 1 1 d . . . . .
H49 H 1.109444 0.385244 0.862001 0.130 Uiso 1 1 calc R U . . .
C50 C 1.1608(13) 0.4787(9) 0.8111(7) 0.096(5) Uani 1 1 d . . . . .
H50 H 1.179230 0.529724 0.855816 0.115 Uiso 1 1 calc R U . . .
C51 C 1.1763(9) 0.4963(7) 0.7448(6) 0.049(3) Uani 1 1 d . . . . .
C52 C 1.1492(10) 0.4159(7) 0.6806(7) 0.066(3) Uani 1 1 d . . . . .
H52 H 1.159288 0.420827 0.633315 0.079 Uiso 1 1 calc R U . . .
C53 C 1.1074(10) 0.3290(8) 0.6877(6) 0.066(3) Uani 1 1 d . . . . .
H53 H 1.086007 0.276729 0.644172 0.079 Uiso 1 1 calc R U . . .
C54 C 1.2215(9) 0.5920(7) 0.7406(6) 0.055(3) Uani 1 1 d . . . . .
C55 C 1.2488(10) 0.6702(7) 0.8078(6) 0.064(3) Uani 1 1 d . . . . .
H55 H 1.240241 0.661471 0.854001 0.076 Uiso 1 1 calc R U . . .
C56 C 1.2887(10) 0.7605(7) 0.8047(6) 0.061(3) Uani 1 1 d . . . . .
H56 H 1.306733 0.812202 0.848997 0.073 Uiso 1 1 calc R U . . .
C57 C 1.3014(9) 0.7731(6) 0.7376(5) 0.045(2) Uani 1 1 d . . . . .
C58 C 1.2720(10) 0.6961(7) 0.6724(6) 0.061(3) Uani 1 1 d . . . . .
H58 H 1.279186 0.705369 0.626260 0.073 Uiso 1 1 calc R U . . .
C59 C 1.2335(11) 0.6085(8) 0.6736(6) 0.080(4) Uani 1 1 d . . . . .
H59 H 1.214733 0.558117 0.628516 0.095 Uiso 1 1 calc R U . . .
C60 C 1.3484(8) 0.8716(7) 0.7351(6) 0.045(2) Uani 1 1 d . . . . .
N1 N 1.0806(8) 0.2839(6) 1.1645(5) 0.060(2) Uani 1 1 d . . . . .
N2 N 1.0964(7) 0.3164(6) 0.7525(5) 0.057(2) Uani 1 1 d . . . . .
N3 N 0.6310(6) 0.7889(6) 0.7215(4) 0.0416(19) Uani 1 1 d . . . . .
N4 N 0.3453(10) 0.1852(11) 0.9983(5) 0.085(4) Uani 1 1 d . . . . .
O1 O 0.5826(6) 0.2056(5) 0.9172(3) 0.0485(16) Uani 1 1 d . . . . .
O2 O 0.5787(6) 0.0501(5) 0.8828(4) 0.061(2) Uani 1 1 d . . . . .
O3 O 1.3452(6) 0.8746(5) 1.5126(3) 0.0516(17) Uani 1 1 d . . . . .
O4 O 1.1767(6) 0.8565(5) 1.5554(4) 0.063(2) Uani 1 1 d . . . . .
O5 O 0.3718(6) 0.2271(4) 0.8022(4) 0.0518(18) Uani 1 1 d . . . . .
O6 O 0.3422(7) 0.1738(5) 0.6761(4) 0.0580(19) Uani 1 1 d . . . . .
O7 O 1.1987(5) 1.0654(5) 0.8551(4) 0.0528(18) Uani 1 1 d . . . . .
O8 O 1.2255(5) 1.0269(4) 0.7347(3) 0.0453(16) Uani 1 1 d . . . . .
O9 O 0.5323(5) 0.0176(5) 0.6173(3) 0.0546(18) Uani 1 1 d . . . . .
O10 O 0.4989(5) 0.0820(5) 0.7335(3) 0.0473(17) Uani 1 1 d . . . . .
O11 O 1.3572(6) 0.8823(4) 0.6722(4) 0.0520(18) Uani 1 1 d . . . . .
O12 O 1.3737(6) 0.9367(4) 0.7978(4) 0.0496(17) Uani 1 1 d . . . . .
O13 O 0.3819(8) 0.1092(7) 0.9775(5) 0.078(3) Uani 1 1 d . . . . .
O14 O 0.3426(7) 0.2317(6) 0.9538(5) 0.080(2) Uani 1 1 d . . . . .
O15 O 0.3120(9) 0.2162(9) 1.0606(4) 0.136(5) Uani 1 1 d . . . . .
OW1 O 0.3841(8) 0.0722(6) 0.5252(4) 0.086(3) Uani 1 1 d . . . . .
OW2 O 0.1363(6) 0.0496(6) 0.5659(5) 0.098(3) Uani 1 1 d . . . . .
Eu1 Eu 0.32066(4) 0.00479(3) 0.62312(2) 0.03476(15) Uani 1 1 d . . . . .
Eu2 Eu 0.40521(4) 0.10330(3) 0.84488(2) 0.03556(15) Uani 1 1 d . . . . .

loop_
_atom_site_aniso_label
_atom_site_aniso_U_11
_atom_site_aniso_U_22
_atom_site_aniso_U_33
_atom_site_aniso_U_23
_atom_site_aniso_U_13
_atom_site_aniso_U_12
C1 0.045(6) 0.055(7) 0.035(5) 0.010(5) 0.001(5) 0.006(5)
C2 0.045(6) 0.044(6) 0.028(5) -0.003(4) -0.008(4) 0.000(5)
C3 0.051(6) 0.045(7) 0.059(6) 0.011(5) -0.016(5) -0.010(5)
C4 0.042(6) 0.055(7) 0.070(7) 0.008(6) -0.010(6) -0.013(5)
C5 0.049(6) 0.060(7) 0.030(5) -0.001(5) -0.003(5) 0.013(5)
C6 0.071(7) 0.033(6) 0.041(5) 0.005(5) -0.007(5) -0.007(5)
C7 0.043(6) 0.051(7) 0.048(6) 0.008(5) -0.002(5) -0.011(5)
C8 0.062(7) 0.041(7) 0.074(8) -0.017(6) -0.036(6) 0.002(5)
C9 0.091(9) 0.043(7) 0.069(8) 0.020(6) -0.020(7) -0.012(6)
C10 0.083(9) 0.048(8) 0.054(7) 0.011(6) -0.012(6) -0.005(6)
C11 0.052(6) 0.036(6) 0.057(7) 0.008(5) -0.021(5) 0.000(5)
C12 0.085(9) 0.039(7) 0.071(8) 0.009(6) -0.013(7) -0.002(6)
C13 0.057(7) 0.051(8) 0.060(7) 0.000(6) -0.005(6) 0.002(6)
C14 0.050(6) 0.034(6) 0.058(7) 0.006(5) -0.018(5) -0.002(5)
C15 0.064(7) 0.036(6) 0.061(7) 0.005(5) -0.009(6) -0.021(5)
C16 0.067(7) 0.051(7) 0.053(6) 0.007(6) 0.006(6) -0.006(6)
C17 0.052(6) 0.032(6) 0.037(5) 0.000(4) -0.003(5) 0.007(5)
C18 0.074(8) 0.037(6) 0.052(6) 0.003(5) 0.000(6) -0.007(5)
C19 0.062(7) 0.054(7) 0.047(6) 0.004(6) 0.003(6) 0.006(6)
C20 0.050(6) 0.045(6) 0.049(6) 0.014(5) 0.008(5) 0.012(5)
C21 0.050(6) 0.034(6) 0.052(6) 0.022(5) 0.006(5) 0.002(5)
C22 0.064(7) 0.032(6) 0.035(5) 0.011(5) 0.001(5) 0.005(5)
C23 0.111(10) 0.038(7) 0.044(6) 0.019(5) -0.007(6) -0.004(6)
C24 0.101(9) 0.032(6) 0.035(5) 0.004(5) -0.010(6) -0.010(6)
C25 0.064(7) 0.031(6) 0.049(6) 0.014(5) 0.000(5) 0.009(5)
C26 0.076(8) 0.045(7) 0.047(6) 0.019(5) 0.008(6) 0.006(6)
C27 0.092(8) 0.027(6) 0.031(5) 0.001(4) -0.002(5) 0.001(5)
C28 0.056(6) 0.033(6) 0.044(6) 0.012(5) -0.010(5) -0.011(5)
C29 0.075(8) 0.045(7) 0.052(6) 0.019(6) -0.011(6) -0.005(6)
C30 0.068(7) 0.023(6) 0.057(6) 0.001(5) 0.004(6) 0.006(5)
C31 0.062(7) 0.053(8) 0.052(6) 0.013(6) 0.011(6) -0.004(6)
C32 0.081(8) 0.039(7) 0.042(6) 0.002(5) 0.007(6) -0.006(6)
C33 0.027(5) 0.045(6) 0.071(7) 0.032(6) -0.002(5) 0.000(4)
C34 0.047(6) 0.041(6) 0.039(5) 0.019(5) 0.001(5) 0.010(5)
C35 0.036(6) 0.061(7) 0.056(6) 0.023(6) 0.020(5) 0.006(5)
C36 0.043(6) 0.039(6) 0.036(5) 0.009(4) 0.009(5) -0.002(4)
C37 0.036(5) 0.040(6) 0.039(5) 0.019(5) 0.012(4) -0.009(4)
C38 0.055(7) 0.039(6) 0.046(6) 0.012(5) 0.016(5) -0.002(5)
C39 0.042(6) 0.049(7) 0.041(5) 0.011(5) 0.002(5) -0.006(5)
C40 0.037(6) 0.041(6) 0.055(6) 0.015(5) 0.017(5) 0.007(5)
C41 0.042(6) 0.036(6) 0.037(5) 0.014(5) 0.021(5) 0.011(4)
C42 0.041(6) 0.035(6) 0.045(5) 0.020(5) 0.000(5) 0.001(4)
C43 0.049(6) 0.050(7) 0.041(5) 0.013(5) 0.008(5) 0.003(5)
C44 0.049(7) 0.060(8) 0.064(7) 0.018(6) 0.017(6) -0.004(6)
C45 0.037(6) 0.050(7) 0.071(7) 0.035(6) 0.004(5) -0.007(5)
C46 0.067(8) 0.049(7) 0.059(7) 0.009(6) 0.013(6) -0.015(6)
C47 0.055(7) 0.052(7) 0.054(6) 0.014(6) 0.019(6) -0.005(6)
C48 0.053(7) 0.048(7) 0.090(8) 0.040(7) 0.003(6) -0.013(5)
C49 0.189(17) 0.058(9) 0.063(8) 0.023(8) 0.015(10) -0.036(10)
C50 0.169(15) 0.050(8) 0.063(8) 0.026(7) 0.005(9) -0.016(9)
C51 0.052(6) 0.046(7) 0.053(6) 0.022(5) 0.014(5) 0.001(5)
C52 0.084(8) 0.033(7) 0.068(7) 0.014(6) 0.002(7) -0.016(6)
C53 0.090(9) 0.049(8) 0.054(7) 0.016(6) -0.014(6) 0.006(6)
C54 0.070(7) 0.031(6) 0.057(6) 0.011(5) 0.004(6) -0.001(5)
C55 0.103(10) 0.041(7) 0.044(6) 0.015(5) 0.016(6) -0.001(6)
C56 0.090(9) 0.019(5) 0.067(7) 0.008(5) 0.028(7) 0.000(5)
C57 0.063(7) 0.024(5) 0.047(6) 0.010(5) 0.008(5) 0.009(5)
C58 0.095(9) 0.030(6) 0.052(6) 0.015(5) 0.007(6) -0.010(6)
C59 0.124(11) 0.049(8) 0.058(7) 0.021(6) 0.022(7) -0.017(7)
C60 0.048(6) 0.032(6) 0.054(6) 0.017(5) -0.001(5) 0.003(5)
N1 0.053(6) 0.042(6) 0.075(7) 0.008(5) -0.025(5) 0.004(4)
N2 0.053(6) 0.038(6) 0.082(7) 0.029(5) -0.001(5) -0.001(4)
N3 0.036(4) 0.039(5) 0.053(5) 0.025(4) -0.006(4) -0.006(4)
N4 0.067(8) 0.132(12) 0.033(6) 0.009(7) 0.007(5) -0.015(8)
O1 0.049(4) 0.042(4) 0.050(4) 0.013(3) 0.000(3) 0.002(3)
O2 0.055(5) 0.053(5) 0.058(4) 0.001(4) -0.024(4) -0.002(4)
O3 0.056(4) 0.040(4) 0.045(4) -0.001(3) 0.015(3) -0.004(3)
O4 0.047(4) 0.054(5) 0.064(4) -0.005(4) 0.003(4) -0.004(4)
O5 0.074(5) 0.033(4) 0.051(4) 0.018(3) 0.015(4) 0.007(3)
O6 0.099(6) 0.028(4) 0.047(4) 0.015(4) 0.006(4) 0.004(4)
O7 0.033(4) 0.071(5) 0.043(4) 0.011(4) 0.001(3) -0.007(3)
O8 0.042(4) 0.041(4) 0.055(4) 0.021(3) 0.017(3) 0.001(3)
O9 0.048(4) 0.069(5) 0.039(4) 0.013(4) 0.004(3) -0.002(4)
O10 0.047(4) 0.049(4) 0.043(4) 0.012(3) 0.020(3) 0.002(3)
O11 0.079(5) 0.026(4) 0.052(4) 0.017(3) 0.008(4) 0.002(3)
O12 0.063(5) 0.026(4) 0.050(4) 0.009(3) -0.014(4) -0.011(3)
O13 0.085(7) 0.090(7) 0.059(5) 0.038(5) 0.009(5) -0.014(5)
O14 0.086(6) 0.071(6) 0.064(5) -0.004(5) 0.027(5) 0.014(5)
O15 0.106(8) 0.238(14) 0.041(5) 0.014(7) 0.032(5) 0.020(8)
OW1 0.137(8) 0.072(6) 0.068(5) 0.039(5) 0.050(5) 0.030(6)
OW2 0.027(4) 0.068(6) 0.167(9) -0.002(6) 0.020(5) 0.002(4)
Eu1 0.0367(3) 0.0291(3) 0.0341(3) 0.0070(2) 0.0067(2) -0.0004(2)
Eu2 0.0398(3) 0.0304(3) 0.0329(3) 0.0097(2) 0.0045(2) -0.0033(2)

loop_
_atom_type_symbol
_atom_type_description
_atom_type_scat_dispersion_real
_atom_type_scat_dispersion_imag
_atom_type_scat_source
C C 0.0033 0.0016 'International Tables Vol C Tables 4.2.6.8 and 6.1.1.4'
H H 0.0000 0.0000 'International Tables Vol C Tables 4.2.6.8 and 6.1.1.4'
N N 0.0061 0.0033 'International Tables Vol C Tables 4.2.6.8 and 6.1.1.4'
O O 0.0106 0.0060 'International Tables Vol C Tables 4.2.6.8 and 6.1.1.4'
Eu Eu -0.1578 3.6682 'International Tables Vol C Tables 4.2.6.8 and 6.1.1.4'

loop_
_geom_angle_atom_site_label_1
_geom_angle_atom_site_label_2
_geom_angle_atom_site_label_3
_geom_angle
_geom_angle_site_symmetry_1
_geom_angle_site_symmetry_3
_geom_angle_publ_flag
O1 C1 O2 122.0(9) . . ?
O1 C1 C2 119.0(9) . . ?
O2 C1 C2 118.9(9) . . ?
O1 C1 Eu2 61.4(5) . . ?
O2 C1 Eu2 61.3(5) . . ?
C2 C1 Eu2 173.2(6) . . ?
C3 C2 C7 119.0(9) . . ?
C3 C2 C1 120.4(9) . . ?
C7 C2 C1 120.6(9) . . ?
C4 C3 C2 119.2(10) . . ?
C4 C3 H3 120.4 . . ?
C2 C3 H3 120.4 . . ?
C3 C4 C5 121.6(10) . . ?
C3 C4 H4 119.2 . . ?
C5 C4 H4 119.2 . . ?
C6 C5 C4 119.0(9) . . ?
C6 C5 C8 119.0(10) . . ?
C4 C5 C8 122.0(10) . . ?
C7 C6 C5 120.2(10) . . ?
C7 C6 H6 119.9 . . ?
C5 C6 H6 119.9 . . ?
C6 C7 C2 120.9(9) . . ?
C6 C7 H7 119.5 . . ?
C2 C7 H7 119.5 . . ?
C5 C8 N1 113.4(8) . . ?
C5 C8 H8A 108.9 . . ?
N1 C8 H8A 108.9 . . ?
C5 C8 H8B 108.9 . . ?
N1 C8 H8B 108.9 . . ?
H8A C8 H8B 107.7 . . ?
N1 C9 C10 120.0(11) . . ?
N1 C9 H9 120.0 . . ?
C10 C9 H9 120.0 . . ?
C9 C10 C11 122.8(11) . . ?
C9 C10 H10 118.6 . . ?
C11 C10 H10 118.6 . . ?
C12 C11 C10 115.7(10) . . ?
C12 C11 C14 121.7(10) . . ?
C10 C11 C14 122.6(10) . . ?
C13 C12 C11 121.1(11) . . ?
C13 C12 H12 119.4 . . ?
C11 C12 H12 119.4 . . ?
N1 C13 C12 120.7(11) . . ?
N1 C13 H13 119.7 . . ?
C12 C13 H13 119.7 . . ?
C19 C14 C15 119.2(10) . . ?
C19 C14 C11 120.1(10) . . ?
C15 C14 C11 120.6(10) . . ?
C16 C15 C14 120.4(10) . . ?
C16 C15 H15 119.8 . . ?
C14 C15 H15 119.8 . . ?
C15 C16 C17 120.2(10) . . ?
C15 C16 H16 119.9 . . ?
C17 C16 H16 119.9 . . ?
C18 C17 C16 118.3(10) . . ?
C18 C17 C20 119.1(9) . . ?
C16 C17 C20 122.4(9) . . ?
C17 C18 C19 121.9(10) . . ?
C17 C18 H18 119.1 . . ?
C19 C18 H18 119.1 . . ?
C18 C19 C14 119.8(10) . . ?
C18 C19 H19 120.1 . . ?
C14 C19 H19 120.1 . . ?
O3 C20 O4 120.9(10) . . ?
O3 C20 C17 120.3(9) . . ?
O4 C20 C17 118.7(9) . . ?
O3 C20 Eu1 57.9(5) . 1_666 ?
O4 C20 Eu1 63.1(5) . 1_666 ?
C17 C20 Eu1 177.4(7) . 1_666 ?
O6 C21 O5 125.1(9) . . ?
O6 C21 C22 117.6(8) . . ?
O5 C21 C22 117.3(9) . . ?
C23 C22 C27 117.9(9) . . ?
C23 C22 C21 120.5(8) . . ?
C27 C22 C21 121.7(9) . . ?
C24 C23 C22 120.4(9) . . ?
C24 C23 H23 119.8 . . ?
C22 C23 H23 119.8 . . ?
C23 C24 C25 121.3(10) . . ?
C23 C24 H24 119.3 . . ?
C25 C24 H24 119.3 . . ?
C26 C25 C24 117.1(9) . . ?
C26 C25 C28 119.8(9) . . ?
C24 C25 C28 123.0(9) . . ?
C27 C26 C25 122.5(9) . . ?
C27 C26 H26 118.7 . . ?
C25 C26 H26 118.7 . . ?
C26 C27 C22 120.7(9) . . ?
C26 C27 H27 119.6 . . ?
C22 C27 H27 119.6 . . ?
C32 C28 C29 115.7(9) . . ?
C32 C28 C25 122.1(10) . . ?
C29 C28 C25 122.1(9) . . ?
C28 C29 C30 122.4(10) . . ?
C28 C29 H29 118.8 . . ?
C30 C29 H29 118.8 . . ?
N3 C30 C29 118.9(9) . . ?
N3 C30 H30 120.6 . . ?
C29 C30 H30 120.6 . . ?
N3 C31 C32 121.6(10) . . ?
N3 C31 H31 119.2 . . ?
C32 C31 H31 119.2 . . ?
C28 C32 C31 121.3(10) . . ?
C28 C32 H32 119.4 . . ?
C31 C32 H32 119.4 . . ?
C34 C33 N3 112.1(7) . . ?
C34 C33 H33A 109.2 . . ?
N3 C33 H33A 109.2 . . ?
C34 C33 H33B 109.2 . . ?
N3 C33 H33B 109.2 . . ?
H33A C33 H33B 107.9 . . ?
C35 C34 C39 116.8(9) . . ?
C35 C34 C33 120.8(9) . . ?
C39 C34 C33 122.3(9) . . ?
C34 C35 C36 122.9(9) . . ?
C34 C35 H35 118.5 . . ?
C36 C35 H35 118.5 . . ?
C35 C36 C37 120.4(9) . . ?
C35 C36 H36 119.8 . . ?
C37 C36 H36 119.8 . . ?
C36 C37 C38 117.8(8) . . ?
C36 C37 C40 120.4(9) . . ?
C38 C37 C40 121.8(8) . . ?
C39 C38 C37 119.9(9) . . ?
C39 C38 H38 120.0 . . ?
C37 C38 H38 120.0 . . ?
C38 C39 C34 121.9(9) . . ?
C38 C39 H39 119.1 . . ?
C34 C39 H39 119.1 . . ?
O7 C40 O8 120.9(9) . . ?
O7 C40 C37 119.3(8) . . ?
O8 C40 C37 119.7(9) . . ?
O7 C40 Eu2 53.4(5) . 1_665 ?
O8 C40 Eu2 67.9(5) . 1_665 ?
C37 C40 Eu2 171.6(6) . 1_665 ?
O9 C41 O10 120.5(9) . . ?
O9 C41 C42 119.6(8) . . ?
O10 C41 C42 119.9(8) . . ?
O9 C41 Eu1 54.6(5) . . ?
O10 C41 Eu1 67.2(5) . . ?
C42 C41 Eu1 166.0(6) . . ?
C47 C42 C43 117.9(9) . . ?
C47 C42 C41 122.1(9) . . ?
C43 C42 C41 119.9(9) . . ?
C44 C43 C42 122.5(10) . . ?
C44 C43 H43 118.8 . . ?
C42 C43 H43 118.8 . . ?
C43 C44 C45 118.5(10) . . ?
C43 C44 H44 120.8 . . ?
C45 C44 H44 120.8 . . ?
C44 C45 C46 119.7(10) . . ?
C44 C45 C48 117.9(10) . . ?
C46 C45 C48 122.3(11) . . ?
C47 C46 C45 120.3(11) . . ?
C47 C46 H46 119.8 . . ?
C45 C46 H46 119.8 . . ?
C46 C47 C42 120.9(10) . . ?
C46 C47 H47 119.5 . . ?
C42 C47 H47 119.5 . . ?
N2 C48 C45 112.2(8) . . ?
N2 C48 H48A 109.2 . . ?
C45 C48 H48A 109.2 . . ?
N2 C48 H48B 109.2 . . ?
C45 C48 H48B 109.2 . . ?
H48A C48 H48B 107.9 . . ?
N2 C49 C50 119.8(12) . . ?
N2 C49 H49 120.1 . . ?
C50 C49 H49 120.1 . . ?
C49 C50 C51 124.1(13) . . ?
C49 C50 H50 118.0 . . ?
C51 C50 H50 118.0 . . ?
C50 C51 C52 114.4(10) . . ?
C50 C51 C54 123.7(10) . . ?
C52 C51 C54 121.9(9) . . ?
C53 C52 C51 119.5(11) . . ?
C53 C52 H52 120.2 . . ?
C51 C52 H52 120.2 . . ?
N2 C53 C52 123.3(11) . . ?
N2 C53 H53 118.4 . . ?
C52 C53 H53 118.4 . . ?
C59 C54 C55 118.1(10) . . ?
C59 C54 C51 122.8(10) . . ?
C55 C54 C51 119.1(9) . . ?
C56 C55 C54 119.8(10) . . ?
C56 C55 H55 120.1 . . ?
C54 C55 H55 120.1 . . ?
C57 C56 C55 120.2(10) . . ?
C57 C56 H56 119.9 . . ?
C55 C56 H56 119.9 . . ?
C56 C57 C58 119.3(9) . . ?
C56 C57 C60 119.7(9) . . ?
C58 C57 C60 121.0(9) . . ?
C59 C58 C57 121.8(10) . . ?
C59 C58 H58 119.1 . . ?
C57 C58 H58 119.1 . . ?
C58 C59 C54 120.8(11) . . ?
C58 C59 H59 119.6 . . ?
C54 C59 H59 119.6 . . ?
O11 C60 O12 125.5(9) . . ?
O11 C60 C57 118.7(9) . . ?
O12 C60 C57 115.8(8) . . ?
C9 N1 C13 119.7(10) . . ?
C9 N1 C8 121.4(10) . . ?
C13 N1 C8 118.9(10) . . ?
C53 N2 C49 118.8(10) . . ?
C53 N2 C48 120.2(10) . . ?
C49 N2 C48 121.0(10) . . ?
C31 N3 C30 119.7(8) . . ?
C31 N3 C33 122.1(8) . . ?
C30 N3 C33 118.2(8) . . ?
O15 N4 O13 121.4(14) . . ?
O15 N4 O14 119.6(15) . . ?
O13 N4 O14 119.0(10) . . ?
O15 N4 Eu2 175.2(9) . . ?
O13 N4 Eu2 58.9(5) . . ?
O14 N4 Eu2 60.4(5) . . ?
C1 O1 Eu2 92.0(6) . . ?
C1 O2 Eu2 91.9(6) . . ?
C20 O3 Eu1 96.4(6) . 1_666 ?
C20 O4 Eu1 90.5(6) . 1_666 ?
C21 O5 Eu2 133.1(6) . . ?
C21 O6 Eu1 138.5(6) . . ?
C40 O7 Eu2 102.2(5) . 1_665 ?
C40 O8 Eu1 170.1(6) . 1_665 ?
C40 O8 Eu2 86.6(6) . 1_665 ?
Eu1 O8 Eu2 102.6(2) 1_665 1_665 ?
C41 O9 Eu1 101.3(5) . . ?
C41 O10 Eu2 167.3(6) . . ?
C41 O10 Eu1 87.8(5) . . ?
Eu2 O10 Eu1 103.2(2) . . ?
C60 O11 Eu1 133.9(6) . 1_665 ?
C60 O12 Eu2 137.7(6) . 1_665 ?
N4 O13 Eu2 96.3(7) . . ?
N4 O14 Eu2 94.0(7) . . ?
O8 Eu1 O6 77.4(2) 1_445 . ?
O8 Eu1 O11 72.4(2) 1_445 1_445 ?
O6 Eu1 O11 133.5(2) . 1_445 ?
O8 Eu1 O3 137.7(2) 1_445 1_444 ?
O6 Eu1 O3 144.2(2) . 1_444 ?
O11 Eu1 O3 76.4(2) 1_445 1_444 ?
O8 Eu1 O9 124.5(2) 1_445 . ?
O6 Eu1 O9 89.7(2) . . ?
O11 Eu1 O9 79.5(2) 1_445 . ?
O3 Eu1 O9 75.5(2) 1_444 . ?
O8 Eu1 OW1 146.5(2) 1_445 . ?
O6 Eu1 OW1 72.1(2) . . ?
O11 Eu1 OW1 140.2(2) 1_445 . ?
O3 Eu1 OW1 72.1(2) 1_444 . ?
O9 Eu1 OW1 69.4(3) . . ?
O8 Eu1 O4 90.9(2) 1_445 1_444 ?
O6 Eu1 O4 143.3(2) . 1_444 ?
O11 Eu1 O4 72.1(2) 1_445 1_444 ?
O3 Eu1 O4 52.1(2) 1_444 1_444 ?
O9 Eu1 O4 124.5(2) . 1_444 ?
OW1 Eu1 O4 105.4(3) . 1_444 ?
O8 Eu1 OW2 87.0(2) 1_445 . ?
O6 Eu1 OW2 75.1(2) . . ?
O11 Eu1 OW2 135.9(2) 1_445 . ?
O3 Eu1 OW2 96.3(2) 1_444 . ?
O9 Eu1 OW2 141.5(2) . . ?
OW1 Eu1 OW2 72.2(3) . . ?
O4 Eu1 OW2 69.7(2) 1_444 . ?
O8 Eu1 O10 77.09(19) 1_445 . ?
O6 Eu1 O10 67.0(2) . . ?
O11 Eu1 O10 72.3(2) 1_445 . ?
O3 Eu1 O10 119.3(2) 1_444 . ?
O9 Eu1 O10 48.74(18) . . ?
OW1 Eu1 O10 102.7(3) . . ?
O4 Eu1 O10 144.4(2) 1_444 . ?
OW2 Eu1 O10 141.1(2) . . ?
O8 Eu1 C20 114.8(3) 1_445 1_444 ?
O6 Eu1 C20 154.7(3) . 1_444 ?
O11 Eu1 C20 71.6(2) 1_445 1_444 ?
O3 Eu1 C20 25.8(2) 1_444 1_444 ?
O9 Eu1 C20 99.5(3) . 1_444 ?
OW1 Eu1 C20 89.1(3) . 1_444 ?
O4 Eu1 C20 26.4(2) 1_444 1_444 ?
OW2 Eu1 C20 83.2(3) . 1_444 ?
O10 Eu1 C20 135.6(2) . 1_444 ?
O8 Eu1 C41 101.9(2) 1_445 . ?
O6 Eu1 C41 75.1(2) . . ?
O11 Eu1 C41 77.6(2) 1_445 . ?
O3 Eu1 C41 98.4(2) 1_444 . ?
O9 Eu1 C41 24.13(19) . . ?
OW1 Eu1 C41 83.4(3) . . ?
O4 Eu1 C41 141.6(2) 1_444 . ?
OW2 Eu1 C41 146.0(2) . . ?
O10 Eu1 C41 24.95(18) . . ?
C20 Eu1 C41 120.5(3) 1_444 . ?
O8 Eu1 Eu2 42.14(15) 1_445 . ?
O6 Eu1 Eu2 66.78(15) . . ?
O11 Eu1 Eu2 67.04(16) 1_445 . ?
O3 Eu1 Eu2 140.35(16) 1_444 . ?
O9 Eu1 Eu2 83.00(14) . . ?
OW1 Eu1 Eu2 130.0(2) . . ?
O4 Eu1 Eu2 124.53(17) 1_444 . ?
OW2 Eu1 Eu2 120.52(19) . . ?
O10 Eu1 Eu2 34.94(11) . . ?
C20 Eu1 Eu2 137.39(19) 1_444 . ?
C41 Eu1 Eu2 59.79(16) . . ?
O5 Eu2 O12 137.0(2) . 1_445 ?
O5 Eu2 O10 73.6(2) . . ?
O12 Eu2 O10 81.2(2) 1_445 . ?
O5 Eu2 O7 89.6(2) . 1_445 ?
O12 Eu2 O7 78.2(2) 1_445 1_445 ?
O10 Eu2 O7 126.9(2) . 1_445 ?
O5 Eu2 O2 135.0(2) . . ?
O12 Eu2 O2 72.3(2) 1_445 . ?
O10 Eu2 O2 81.7(2) . . ?
O7 Eu2 O2 134.8(2) 1_445 . ?
O5 Eu2 O1 88.9(2) . . ?
O12 Eu2 O1 125.6(2) 1_445 . ?
O10 Eu2 O1 89.5(2) . . ?
O7 Eu2 O1 141.3(2) 1_445 . ?
O2 Eu2 O1 53.3(2) . . ?
O5 Eu2 O13 122.6(3) . . ?
O12 Eu2 O13 93.3(3) 1_445 . ?
O10 Eu2 O13 156.6(3) . . ?
O7 Eu2 O13 73.3(3) 1_445 . ?
O2 Eu2 O13 74.9(3) . . ?
O1 Eu2 O13 75.1(2) . . ?
O5 Eu2 O14 72.2(3) . . ?
O12 Eu2 O14 136.8(3) 1_445 . ?
O10 Eu2 O14 141.6(3) . . ?
O7 Eu2 O14 70.0(3) 1_445 . ?
O2 Eu2 O14 111.2(3) . . ?
O1 Eu2 O14 72.9(3) . . ?
O13 Eu2 O14 50.4(3) . . ?
O5 Eu2 O8 74.1(2) . 1_445 ?
O12 Eu2 O8 66.6(2) 1_445 1_445 ?
O10 Eu2 O8 77.1(2) . 1_445 ?
O7 Eu2 O8 49.80(19) 1_445 1_445 ?
O2 Eu2 O8 136.0(2) . 1_445 ?
O1 Eu2 O8 160.63(19) . 1_445 ?
O13 Eu2 O8 121.7(2) . 1_445 ?
O14 Eu2 O8 109.4(2) . 1_445 ?
O5 Eu2 C1 113.6(3) . . ?
O12 Eu2 C1 99.1(3) 1_445 . ?
O10 Eu2 C1 87.3(2) . . ?
O7 Eu2 C1 144.0(2) 1_445 . ?
O2 Eu2 C1 26.8(3) . . ?
O1 Eu2 C1 26.6(2) . . ?
O13 Eu2 C1 71.0(3) . . ?
O14 Eu2 C1 90.5(3) . . ?
O8 Eu2 C1 160.1(2) 1_445 . ?
O5 Eu2 N4 97.8(4) . . ?
O12 Eu2 N4 114.8(3) 1_445 . ?
O10 Eu2 N4 161.4(3) . . ?
O7 Eu2 N4 68.3(3) 1_445 . ?
O2 Eu2 N4 93.8(3) . . ?
O1 Eu2 N4 73.6(3) . . ?
O13 Eu2 N4 24.8(3) . . ?
O14 Eu2 N4 25.6(3) . . ?
O8 Eu2 N4 117.1(3) 1_445 . ?
C1 Eu2 N4 81.0(3) . . ?
O5 Eu2 C40 82.7(3) . 1_445 ?
O12 Eu2 C40 69.4(2) 1_445 1_445 ?
O10 Eu2 C40 102.5(2) . 1_445 ?
O7 Eu2 C40 24.4(2) 1_445 1_445 ?
O2 Eu2 C40 140.2(3) . 1_445 ?
O1 Eu2 C40 162.7(2) . 1_445 ?
O13 Eu2 C40 96.7(3) . 1_445 ?
O14 Eu2 C40 90.1(3) . 1_445 ?
O8 Eu2 C40 25.5(2) 1_445 1_445 ?
C1 Eu2 C40 163.1(3) . 1_445 ?
N4 Eu2 C40 92.5(3) . 1_445 ?

loop_
_geom_bond_atom_site_label_1
_geom_bond_atom_site_label_2
_geom_bond_distance
_geom_bond_site_symmetry_2
_geom_bond_publ_flag
C1 O1 1.257(11) . ?
C1 O2 1.267(11) . ?
C1 C2 1.501(13) . ?
C1 Eu2 2.805(10) . ?
C2 C3 1.401(13) . ?
C2 C7 1.413(13) . ?
C3 C4 1.379(13) . ?
C3 H3 0.9300 . ?
C4 C5 1.404(14) . ?
C4 H4 0.9300 . ?
C5 C6 1.388(14) . ?
C5 C8 1.479(13) . ?
C6 C7 1.374(13) . ?
C6 H6 0.9300 . ?
C7 H7 0.9300 . ?
C8 N1 1.503(12) . ?
C8 H8A 0.9700 . ?
C8 H8B 0.9700 . ?
C9 N1 1.325(13) . ?
C9 C10 1.352(14) . ?
C9 H9 0.9300 . ?
C10 C11 1.380(14) . ?
C10 H10 0.9300 . ?
C11 C12 1.365(14) . ?
C11 C14 1.480(13) . ?
C12 C13 1.363(14) . ?
C12 H12 0.9300 . ?
C13 N1 1.353(13) . ?
C13 H13 0.9300 . ?
C14 C19 1.389(14) . ?
C14 C15 1.393(14) . ?
C15 C16 1.374(14) . ?
C15 H15 0.9300 . ?
C16 C17 1.413(14) . ?
C16 H16 0.9300 . ?
C17 C18 1.367(13) . ?
C17 C20 1.495(13) . ?
C18 C19 1.376(14) . ?
C18 H18 0.9300 . ?
C19 H19 0.9300 . ?
C20 O3 1.236(11) . ?
C20 O4 1.256(11) . ?
C20 Eu1 2.826(10) 1_666 ?
C21 O6 1.256(11) . ?
C21 O5 1.276(10) . ?
C21 C22 1.483(12) . ?
C22 C23 1.383(13) . ?
C22 C27 1.385(12) . ?
C23 C24 1.381(13) . ?
C23 H23 0.9300 . ?
C24 C25 1.385(12) . ?
C24 H24 0.9300 . ?
C25 C26 1.366(13) . ?
C25 C28 1.466(12) . ?
C26 C27 1.360(13) . ?
C26 H26 0.9300 . ?
C27 H27 0.9300 . ?
C28 C32 1.350(12) . ?
C28 C29 1.363(13) . ?
C29 C30 1.379(13) . ?
C29 H29 0.9300 . ?
C30 N3 1.334(11) . ?
C30 H30 0.9300 . ?
C31 N3 1.317(12) . ?
C31 C32 1.361(13) . ?
C31 H31 0.9300 . ?
C32 H32 0.9300 . ?
C33 C34 1.481(12) . ?
C33 N3 1.490(11) . ?
C33 H33A 0.9700 . ?
C33 H33B 0.9700 . ?
C34 C35 1.365(13) . ?
C34 C39 1.394(12) . ?
C35 C36 1.381(12) . ?
C35 H35 0.9300 . ?
C36 C37 1.385(11) . ?
C36 H36 0.9300 . ?
C37 C38 1.411(12) . ?
C37 C40 1.484(12) . ?
C38 C39 1.386(13) . ?
C38 H38 0.9300 . ?
C39 H39 0.9300 . ?
C40 O7 1.252(11) . ?
C40 O8 1.276(10) . ?
C40 Eu2 2.961(10) 1_665 ?
C41 O9 1.237(10) . ?
C41 O10 1.253(9) . ?
C41 C42 1.494(12) . ?
C41 Eu1 2.968(10) . ?
C42 C47 1.379(13) . ?
C42 C43 1.380(12) . ?
C43 C44 1.374(13) . ?
C43 H43 0.9300 . ?
C44 C45 1.381(14) . ?
C44 H44 0.9300 . ?
C45 C46 1.392(14) . ?
C45 C48 1.523(13) . ?
C46 C47 1.362(14) . ?
C46 H46 0.9300 . ?
C47 H47 0.9300 . ?
C48 N2 1.501(11) . ?
C48 H48A 0.9700 . ?
C48 H48B 0.9700 . ?
C49 N2 1.339(15) . ?
C49 C50 1.348(16) . ?
C49 H49 0.9300 . ?
C50 C51 1.372(14) . ?
C50 H50 0.9300 . ?
C51 C52 1.392(14) . ?
C51 C54 1.489(13) . ?
C52 C53 1.378(14) . ?
C52 H52 0.9300 . ?
C53 N2 1.303(12) . ?
C53 H53 0.9300 . ?
C54 C59 1.375(13) . ?
C54 C55 1.408(13) . ?
C55 C56 1.391(13) . ?
C55 H55 0.9300 . ?
C56 C57 1.351(12) . ?
C56 H56 0.9300 . ?
C57 C58 1.379(13) . ?
C57 C60 1.521(12) . ?
C58 C59 1.338(13) . ?
C58 H58 0.9300 . ?
C59 H59 0.9300 . ?
C60 O11 1.253(10) . ?
C60 O12 1.259(11) . ?
N4 O15 1.214(11) . ?
N4 O13 1.227(14) . ?
N4 O14 1.259(13) . ?
N4 Eu2 2.904(10) . ?
O1 Eu2 2.463(6) . ?
O2 Eu2 2.461(7) . ?
O3 Eu1 2.408(6) 1_666 ?
O4 Eu1 2.522(7) 1_666 ?
O5 Eu2 2.337(6) . ?
O6 Eu1 2.381(7) . ?
O7 Eu2 2.431(6) 1_665 ?
O8 Eu1 2.362(6) 1_665 ?
O8 Eu2 2.748(6) 1_665 ?
O9 Eu1 2.467(6) . ?
O10 Eu2 2.351(5) . ?
O10 Eu1 2.739(6) . ?
O11 Eu1 2.403(6) 1_665 ?
O12 Eu2 2.339(6) 1_665 ?
O13 Eu2 2.501(7) . ?
O14 Eu2 2.531(7) . ?
OW1 Eu1 2.468(7) . ?
OW2 Eu1 2.657(8) . ?
Eu1 Eu2 3.9960(12) . ?

loop_
_geom_torsion_atom_site_label_1
_geom_torsion_atom_site_label_2
_geom_torsion_atom_site_label_3
_geom_torsion_atom_site_label_4
_geom_torsion
_geom_torsion_site_symmetry_1
_geom_torsion_site_symmetry_2
_geom_torsion_site_symmetry_3
_geom_torsion_site_symmetry_4
_geom_torsion_publ_flag
O1 C1 C2 C3 -25.3(13) . . . . ?
O2 C1 C2 C3 153.2(9) . . . . ?
O1 C1 C2 C7 154.0(9) . . . . ?
O2 C1 C2 C7 -27.5(13) . . . . ?
C7 C2 C3 C4 3.8(15) . . . . ?
C1 C2 C3 C4 -176.9(9) . . . . ?
C2 C3 C4 C5 -4.0(16) . . . . ?
C3 C4 C5 C6 1.8(16) . . . . ?
C3 C4 C5 C8 179.9(10) . . . . ?
C4 C5 C6 C7 0.6(15) . . . . ?
C8 C5 C6 C7 -177.5(9) . . . . ?
C5 C6 C7 C2 -0.8(15) . . . . ?
C3 C2 C7 C6 -1.5(14) . . . . ?
C1 C2 C7 C6 179.2(9) . . . . ?
C6 C5 C8 N1 -130.8(10) . . . . ?
C4 C5 C8 N1 51.1(14) . . . . ?
N1 C9 C10 C11 -1.3(18) . . . . ?
C9 C10 C11 C12 1.8(17) . . . . ?
C9 C10 C11 C14 -179.5(10) . . . . ?
C10 C11 C12 C13 -3.4(16) . . . . ?
C14 C11 C12 C13 177.8(10) . . . . ?
C11 C12 C13 N1 4.7(17) . . . . ?
C12 C11 C14 C19 -23.8(15) . . . . ?
C10 C11 C14 C19 157.5(11) . . . . ?
C12 C11 C14 C15 155.5(11) . . . . ?
C10 C11 C14 C15 -23.2(15) . . . . ?
C19 C14 C15 C16 0.9(16) . . . . ?
C11 C14 C15 C16 -178.5(10) . . . . ?
C14 C15 C16 C17 0.5(17) . . . . ?
C15 C16 C17 C18 -3.5(16) . . . . ?
C15 C16 C17 C20 -179.0(9) . . . . ?
C16 C17 C18 C19 5.3(16) . . . . ?
C20 C17 C18 C19 -179.1(9) . . . . ?
C17 C18 C19 C14 -4.0(16) . . . . ?
C15 C14 C19 C18 0.8(16) . . . . ?
C11 C14 C19 C18 -179.9(9) . . . . ?
C18 C17 C20 O3 -15.2(14) . . . . ?
C16 C17 C20 O3 160.2(10) . . . . ?
C18 C17 C20 O4 163.5(9) . . . . ?
C16 C17 C20 O4 -21.1(15) . . . . ?
O6 C21 C22 C23 -176.6(10) . . . . ?
O5 C21 C22 C23 3.6(15) . . . . ?
O6 C21 C22 C27 3.9(15) . . . . ?
O5 C21 C22 C27 -175.8(9) . . . . ?
C27 C22 C23 C24 0.9(17) . . . . ?
C21 C22 C23 C24 -178.6(10) . . . . ?
C22 C23 C24 C25 -1.9(18) . . . . ?
C23 C24 C25 C26 1.9(17) . . . . ?
C23 C24 C25 C28 -178.3(10) . . . . ?
C24 C25 C26 C27 -0.9(16) . . . . ?
C28 C25 C26 C27 179.2(10) . . . . ?
C25 C26 C27 C22 0.0(17) . . . . ?
C23 C22 C27 C26 0.1(16) . . . . ?
C21 C22 C27 C26 179.5(10) . . . . ?
C26 C25 C28 C32 -30.3(15) . . . . ?
C24 C25 C28 C32 149.9(11) . . . . ?
C26 C25 C28 C29 151.9(10) . . . . ?
C24 C25 C28 C29 -27.9(16) . . . . ?
C32 C28 C29 C30 5.6(16) . . . . ?
C25 C28 C29 C30 -176.5(10) . . . . ?
C28 C29 C30 N3 -1.0(16) . . . . ?
C29 C28 C32 C31 -7.6(16) . . . . ?
C25 C28 C32 C31 174.5(10) . . . . ?
N3 C31 C32 C28 5.3(18) . . . . ?
N3 C33 C34 C35 -99.5(11) . . . . ?
N3 C33 C34 C39 79.7(11) . . . . ?
C39 C34 C35 C36 4.8(14) . . . . ?
C33 C34 C35 C36 -176.0(8) . . . . ?
C34 C35 C36 C37 -2.6(15) . . . . ?
C35 C36 C37 C38 -0.6(13) . . . . ?
C35 C36 C37 C40 178.2(9) . . . . ?
C36 C37 C38 C39 1.2(13) . . . . ?
C40 C37 C38 C39 -177.5(8) . . . . ?
C37 C38 C39 C34 1.2(14) . . . . ?
C35 C34 C39 C38 -4.1(14) . . . . ?
C33 C34 C39 C38 176.7(8) . . . . ?
C36 C37 C40 O7 20.1(14) . . . . ?
C38 C37 C40 O7 -161.2(9) . . . . ?
C36 C37 C40 O8 -158.1(8) . . . . ?
C38 C37 C40 O8 20.6(14) . . . . ?
O9 C41 C42 C47 163.9(9) . . . . ?
O10 C41 C42 C47 -15.0(13) . . . . ?
Eu1 C41 C42 C47 102(3) . . . . ?
O9 C41 C42 C43 -18.8(13) . . . . ?
O10 C41 C42 C43 162.3(8) . . . . ?
Eu1 C41 C42 C43 -80(3) . . . . ?
C47 C42 C43 C44 1.7(14) . . . . ?
C41 C42 C43 C44 -175.8(9) . . . . ?
C42 C43 C44 C45 1.6(16) . . . . ?
C43 C44 C45 C46 -4.5(15) . . . . ?
C43 C44 C45 C48 173.4(9) . . . . ?
C44 C45 C46 C47 4.2(16) . . . . ?
C48 C45 C46 C47 -173.6(9) . . . . ?
C45 C46 C47 C42 -0.8(16) . . . . ?
C43 C42 C47 C46 -2.1(15) . . . . ?
C41 C42 C47 C46 175.3(9) . . . . ?
C44 C45 C48 N2 109.0(11) . . . . ?
C46 C45 C48 N2 -73.2(13) . . . . ?
N2 C49 C50 C51 2(3) . . . . ?
C49 C50 C51 C52 -1(2) . . . . ?
C49 C50 C51 C54 -179.6(14) . . . . ?
C50 C51 C52 C53 1.9(17) . . . . ?
C54 C51 C52 C53 -179.9(10) . . . . ?
C51 C52 C53 N2 -3.3(18) . . . . ?
C50 C51 C54 C59 -178.3(12) . . . . ?
C52 C51 C54 C59 3.6(17) . . . . ?
C50 C51 C54 C55 -0.9(17) . . . . ?
C52 C51 C54 C55 -179.0(11) . . . . ?
C59 C54 C55 C56 -1.1(17) . . . . ?
C51 C54 C55 C56 -178.6(10) . . . . ?
C54 C55 C56 C57 -0.1(18) . . . . ?
C55 C56 C57 C58 1.4(17) . . . . ?
C55 C56 C57 C60 -178.3(10) . . . . ?
C56 C57 C58 C59 -1.5(18) . . . . ?
C60 C57 C58 C59 178.2(11) . . . . ?
C57 C58 C59 C54 0(2) . . . . ?
C55 C54 C59 C58 1.1(19) . . . . ?
C51 C54 C59 C58 178.5(11) . . . . ?
C56 C57 C60 O11 -178.5(10) . . . . ?
C58 C57 C60 O11 1.8(15) . . . . ?
C56 C57 C60 O12 0.4(14) . . . . ?
C58 C57 C60 O12 -179.3(10) . . . . ?
C10 C9 N1 C13 2.5(17) . . . . ?
C10 C9 N1 C8 -179.5(10) . . . . ?
C12 C13 N1 C9 -4.1(16) . . . . ?
C12 C13 N1 C8 177.8(9) . . . . ?
C5 C8 N1 C9 94.2(13) . . . . ?
C5 C8 N1 C13 -87.8(12) . . . . ?
C52 C53 N2 C49 3.9(18) . . . . ?
C52 C53 N2 C48 -177.3(10) . . . . ?
C50 C49 N2 C53 -3(2) . . . . ?
C50 C49 N2 C48 177.9(13) . . . . ?
C45 C48 N2 C53 -75.6(13) . . . . ?
C45 C48 N2 C49 103.2(14) . . . . ?
C32 C31 N3 C30 -0.3(16) . . . . ?
C32 C31 N3 C33 179.1(9) . . . . ?
C29 C30 N3 C31 -1.7(15) . . . . ?
C29 C30 N3 C33 178.8(8) . . . . ?
C34 C33 N3 C31 -83.7(11) . . . . ?
C34 C33 N3 C30 95.7(10) . . . . ?
O2 C1 O1 Eu2 9.2(9) . . . . ?
C2 C1 O1 Eu2 -172.3(7) . . . . ?
O1 C1 O2 Eu2 -9.2(9) . . . . ?
C2 C1 O2 Eu2 172.3(7) . . . . ?
O4 C20 O3 Eu1 3.6(10) . . . 1_666 ?
C17 C20 O3 Eu1 -177.7(7) . . . 1_666 ?
O3 C20 O4 Eu1 -3.4(10) . . . 1_666 ?
C17 C20 O4 Eu1 177.9(8) . . . 1_666 ?
O6 C21 O5 Eu2 38.2(15) . . . . ?
C22 C21 O5 Eu2 -142.1(7) . . . . ?
O5 C21 O6 Eu1 -26.8(16) . . . . ?
C22 C21 O6 Eu1 153.4(7) . . . . ?
O8 C40 O7 Eu2 -6.8(10) . . . 1_665 ?
C37 C40 O7 Eu2 175.1(7) . . . 1_665 ?
O7 C40 O8 Eu2 5.9(9) . . . 1_665 ?
C37 C40 O8 Eu2 -176.0(8) . . . 1_665 ?
O10 C41 O9 Eu1 14.0(10) . . . . ?
C42 C41 O9 Eu1 -164.9(7) . . . . ?
O9 C41 O10 Eu2 138(2) . . . . ?
C42 C41 O10 Eu2 -43(3) . . . . ?
Eu1 C41 O10 Eu2 150(3) . . . . ?
O9 C41 O10 Eu1 -12.4(8) . . . . ?
C42 C41 O10 Eu1 166.5(7) . . . . ?
O12 C60 O11 Eu1 -38.9(15) . . . 1_665 ?
C57 C60 O11 Eu1 139.9(7) . . . 1_665 ?
O11 C60 O12 Eu2 17.2(16) . . . 1_665 ?
C57 C60 O12 Eu2 -161.7(6) . . . 1_665 ?
O15 N4 O13 Eu2 174.4(11) . . . . ?
O14 N4 O13 Eu2 -5.6(13) . . . . ?
O15 N4 O14 Eu2 -174.5(11) . . . . ?
O13 N4 O14 Eu2 5.5(12) . . . . ?
